data_1570553
loop_
_publ_author_name
'Manvell, Anna Schannong'
'Pfleger, Rouven'
'Bonde, Niels Andreas'
'Briganti, Matteo'
'Mattei, Carlo Andrea'
'Nannestad, Theis Brock'
'Weihe, H&#xf8;gni'
'Powell, Annie K.'
'Ollivier, Jacques'
'Bendix, Jesper'
'Perfetti, Mauro'

_publ_section_title
;
 LnDOTA puppeteering: removing the water molecule and imposing tetragonal
 symmetry.
;
_journal_issue 1
_journal_name_full 'Chemical science'
_journal_page_first 113
_journal_page_last 123
_journal_paper_doi 10.1039/d3sc03928e
_journal_volume 15
_journal_year 2023
_chemical_formula_moiety '0.5(C16 H24 Ho N4 O8), Cl, 3(H2 O), C4 H12 N, 0.5(C4 H7 N)'
_chemical_formula_sum 'C14 H35.5 Cl Ho0.5 N3.5 O7'
_chemical_formula_weight 482.87
_space_group_crystal_system tetragonal
_space_group_IT_number 100
_space_group_name_Hall 'P 4 -2ab'
_space_group_name_H-M_alt 'P 4 b m'
_atom_sites_solution_hydrogens mixed
_atom_sites_solution_primary dual
_audit_creation_date 2021-01-27
_audit_creation_method
;
Olex2 1.2
(compiled 2018.05.29 svn.r3508 for OlexSys, GUI svn.r5506)
;
_audit_update_record
;
2023-07-14 deposited with the CCDC.	2023-10-27 downloaded from the CCDC.
;
_cell_angle_alpha 90
_cell_angle_beta 90
_cell_angle_gamma 90
_cell_formula_units_Z 4
_cell_length_a 17.4077(7)
_cell_length_b 17.4077(7)
_cell_length_c 6.7730(4)
_cell_measurement_reflns_used 9728
_cell_measurement_temperature 296(2)
_cell_measurement_theta_max 35.916
_cell_measurement_theta_min 2.340
_cell_volume 2052.41(17)
_computing_cell_refinement 'SAINT V8.40A (?, 2016)'
_computing_data_reduction 'SAINT V8.40A (?, 2016)'
_computing_molecular_graphics 'Olex2 (Dolomanov et al., 2009)'
_computing_publication_material 'Olex2 (Dolomanov et al., 2009)'
_computing_structure_refinement 'ShelXL (Sheldrick, 2015)'
_computing_structure_solution 'ShelXT (Sheldrick, 2015)'
_diffrn_ambient_temperature 296.15
_diffrn_measured_fraction_theta_full 0.999
_diffrn_measured_fraction_theta_max 1.000
_diffrn_measurement_device_type 'Bruker APEX-II CCD'
_diffrn_measurement_method '\f and \w scans'
_diffrn_radiation_type MoK\a
_diffrn_radiation_wavelength 0.71073
_diffrn_reflns_av_R_equivalents 0.0633
_diffrn_reflns_av_unetI/netI 0.0343
_diffrn_reflns_Laue_measured_fraction_full 0.999
_diffrn_reflns_Laue_measured_fraction_max 1.000
_diffrn_reflns_limit_h_max 26
_diffrn_reflns_limit_h_min -26
_diffrn_reflns_limit_k_max 26
_diffrn_reflns_limit_k_min -26
_diffrn_reflns_limit_l_max 10
_diffrn_reflns_limit_l_min -10
_diffrn_reflns_number 43892
_diffrn_reflns_point_group_measured_fraction_full 0.998
_diffrn_reflns_point_group_measured_fraction_max 0.997
_diffrn_reflns_theta_full 25.242
_diffrn_reflns_theta_max 32.576
_diffrn_reflns_theta_min 2.340
_diffrn_standards_number 0
_exptl_absorpt_coefficient_mu 2.126
_exptl_absorpt_correction_T_max 0.7474
_exptl_absorpt_correction_T_min 0.5043
_exptl_crystal_colour 'clear pinkish pink'
_exptl_crystal_colour_lustre clear
_exptl_crystal_colour_modifier pinkish
_exptl_crystal_colour_primary pink
_exptl_crystal_density_diffrn 1.563
_exptl_crystal_description needle
_exptl_crystal_F_000 1002
_refine_diff_density_max 0.676
_refine_diff_density_min -0.522
_refine_diff_density_rms 0.082
_refine_ls_abs_structure_details
;
 Flack x determined using 1296 quotients [(I+)-(I-)]/[(I+)+(I-)]
 (Parsons, Flack and Wagner, Acta Cryst. B69 (2013) 249-259).
;
_refine_ls_abs_structure_Flack 0.016(6)
_refine_ls_extinction_method none
_refine_ls_goodness_of_fit_ref 1.093
_refine_ls_hydrogen_treatment mixed
_refine_ls_matrix_type full
_refine_ls_number_parameters 152
_refine_ls_number_reflns 3892
_refine_ls_number_restraints 1
_refine_ls_restrained_S_all 1.093
_refine_ls_R_factor_all 0.0354
_refine_ls_R_factor_gt 0.0220
_refine_ls_shift/su_max 0.000
_refine_ls_shift/su_mean 0.000
_refine_ls_structure_factor_coef Fsqd
_refine_ls_weighting_details 'w=1/[\s^2^(Fo^2^)+(0.0136P)^2^+0.9126P] where P=(Fo^2^+2Fc^2^)/3'
_refine_ls_weighting_scheme calc
_refine_ls_wR_factor_gt 0.0458
_refine_ls_wR_factor_ref 0.0490
_reflns_Friedel_coverage 0.860
_reflns_Friedel_fraction_full 0.997
_reflns_Friedel_fraction_max 0.994
_reflns_number_gt 3118
_reflns_number_total 3892
_reflns_threshold_expression 'I > 2\s(I)'
_cod_data_source_file d3sc03928e2.cif
_cod_data_source_block mo_d8v4568_0m_a
_cod_depositor_comments 'Adding full bibliography for 1570548--1570554.cif.'
_cod_original_cell_volume 2052.4(2)
_cod_original_formula_sum 'C14 H35.50 Cl Ho0.50 N3.50 O7'
_cod_database_code 1570553
_shelx_shelxl_version_number 2018/3
_shelx_space_group_comment
;
The symmetry employed for this shelxl refinement is uniquely defined
by the following loop, which should always be used as a source of
symmetry information in preference to the above space-group names.
They are only intended as comments.
;
_olex2_refinement_description
;
1. Fixed Uiso
 At 1.2 times of:
  All C(H,H) groups
 At 1.5 times of:
  All C(H,H,H) groups, All O(H,H) groups
2. Others
 Fixed Sof: H00J(0.5) H00K(0.5) H00L(0.5) H00M(0.5) H00N(0.5) H00O(0.5)
 H00R(0.5) H00S(0.5) H3C(0.25) H3A(0.25) H3B(0.25) C1AA(0.5) C1(0.25)
3.a Free rotating group:
 O008(H00P,H00Q), O00G(H00R,H00S)
3.b Secondary CH2 refined with riding coordinates:
 C006(H00A,H00B), C007(H00C,H00D), C00E(H00E,H00F)
3.c Idealised Me refined as rotating group:
 C009(H00G,H00H,H00I), C00A(H00J,H00K,H00L), C00D(H00M,H00N,H00O), C3(H3C,H3A,
 H3B)
;
_olex2_submission_special_instructions 'No special instructions were received'

loop_
_space_group_symop_operation_xyz
'x, y, z'
'-x, -y, z'
'-y, x, z'
'y, -x, z'
'x+1/2, -y+1/2, z'
'-x+1/2, y+1/2, z'
'-y+1/2, -x+1/2, z'
'y+1/2, x+1/2, z'

loop_
_atom_site_label
_atom_site_type_symbol
_atom_site_fract_x
_atom_site_fract_y
_atom_site_fract_z
_atom_site_U_iso_or_equiv
_atom_site_adp_type
_atom_site_occupancy
_atom_site_site_symmetry_order
_atom_site_calc_flag
_atom_site_refinement_flags_posn
_atom_site_refinement_flags_adp
_atom_site_refinement_flags_occupancy
_atom_site_disorder_assembly
_atom_site_disorder_group
Ho01 Ho 0.500000 0.500000 0.97912(7) 0.00662(5) Uani 1 4 d S T P . .
Cl02 Cl 0.16391(5) 0.66391(5) 0.72247(19) 0.0234(2) Uani 1 2 d S T P . .
O003 O 0.39471(12) 0.44815(12) 1.1351(3) 0.0112(4) Uani 1 1 d . . . . .
O004 O 0.27100(12) 0.46853(14) 1.2063(4) 0.0172(4) Uani 1 1 d . . . . .
C005 C 0.3274(2) 0.4728(2) 1.0953(5) 0.0110(6) Uani 1 1 d . . . . .
C006 C 0.38398(17) 0.55314(17) 0.5986(4) 0.0112(5) Uani 1 1 d . . . . .
H00A H 0.332485 0.561564 0.548338 0.013 Uiso 1 1 calc R . . . .
H00B H 0.415422 0.534061 0.491017 0.013 Uiso 1 1 calc R . . . .
C007 C 0.41677(17) 0.62862(17) 0.6728(4) 0.0108(5) Uani 1 1 d . . . . .
H00C H 0.419381 0.664885 0.564271 0.013 Uiso 1 1 calc R . . . .
H00D H 0.382791 0.649814 0.772385 0.013 Uiso 1 1 calc R . . . .
O008 O 0.17116(17) 0.49857(17) 0.5231(4) 0.0350(8) Uani 1 1 d . . . . .
H00P H 0.173747 0.543558 0.571356 0.052 Uiso 1 1 d G . . . .
H00Q H 0.209634 0.495642 0.446042 0.052 Uiso 1 1 d G . . . .
C009 C 0.26461(18) 0.66624(18) 1.2321(5) 0.0180(6) Uani 1 1 d . . . . .
H00G H 0.241967 0.645096 1.349360 0.027 Uiso 1 1 calc GR . . . .
H00H H 0.318860 0.656304 1.232370 0.027 Uiso 1 1 calc GR . . . .
H00I H 0.241732 0.642882 1.117971 0.027 Uiso 1 1 calc GR . . . .
C00A C 0.2841(2) 0.7841(2) 1.0415(7) 0.0207(10) Uani 1 2 d S T P . .
H00J H 0.337188 0.769684 1.030760 0.031 Uiso 0.5 1 calc GR . . A -1
H00K H 0.280114 0.839114 1.045336 0.031 Uiso 0.5 1 calc GR . . A -1
H00L H 0.256326 0.764830 0.929643 0.031 Uiso 0.5 1 calc GR . . A -1
N00B N 0.38148(14) 0.49505(14) 0.7589(3) 0.0092(4) Uani 1 1 d . . . . .
C00D C 0.2881(2) 0.7881(2) 1.4004(7) 0.0206(10) Uani 1 2 d S T P . .
H00M H 0.270933 0.763361 1.519214 0.031 Uiso 0.5 1 calc GR . . B -1
H00N H 0.274339 0.841466 1.404324 0.031 Uiso 0.5 1 calc GR . . B -1
H00O H 0.342861 0.783306 1.389718 0.031 Uiso 0.5 1 calc GR . . B -1
C00E C 0.3163(2) 0.51008(19) 0.8942(5) 0.0120(7) Uani 1 1 d . . . . .
H00E H 0.269427 0.490626 0.835114 0.014 Uiso 1 1 calc R . . . .
H00F H 0.310533 0.565099 0.911248 0.014 Uiso 1 1 calc R . . . .
N00F N 0.25104(15) 0.75104(15) 1.2268(5) 0.0143(6) Uani 1 2 d S T P . .
O00G O 0.1314(2) 0.3686(2) 0.7342(8) 0.0565(13) Uani 1 2 d S T P . .
H00R H 0.140207 0.410396 0.670988 0.085 Uiso 0.5 1 d G . . . .
H00S H 0.132914 0.382798 0.855371 0.085 Uiso 0.5 1 d G . . . .
C3 C 0.000000 0.500000 0.8124(17) 0.058(3) Uani 1 4 d S T P . .
H3C H 0.003159 0.448102 0.765144 0.087 Uiso 0.25 1 calc GR . . C -1
H3A H 0.043365 0.528685 0.765145 0.087 Uiso 0.25 1 calc GR . . C -1
H3B H -0.046525 0.523213 0.765144 0.087 Uiso 0.25 1 calc GR . . C -1
N4 N 0.000000 0.500000 1.0364(11) 0.0288(14) Uani 1 4 d S T P . .
C1AA C 0.0750(7) 0.5249(12) 1.094(3) 0.094(6) Uani 0.5 1 d . . . . .
C1 C 0.0579(6) 0.4421(6) 1.132(3) 0.062(5) Uani 0.5 2 d S T P . .
H1 H 0.016(4) 0.402(4) 1.065(10) 0.07(3) Uiso 1 1 d . . . . .

loop_
_atom_site_aniso_label
_atom_site_aniso_U_11
_atom_site_aniso_U_22
_atom_site_aniso_U_33
_atom_site_aniso_U_23
_atom_site_aniso_U_13
_atom_site_aniso_U_12
Ho01 0.00747(6) 0.00747(6) 0.00492(8) 0.000 0.000 0.000
Cl02 0.0272(4) 0.0272(4) 0.0157(5) -0.0010(4) -0.0010(4) 0.0043(5)
O003 0.0101(10) 0.0134(10) 0.0100(9) 0.0017(8) 0.0015(8) -0.0011(8)
O004 0.0138(10) 0.0218(11) 0.0160(10) 0.0014(10) 0.0060(9) -0.0017(9)
C005 0.0128(15) 0.0109(15) 0.0093(13) -0.0008(12) 0.0017(12) -0.0024(12)
C006 0.0123(13) 0.0136(14) 0.0076(12) 0.0028(11) -0.0025(10) -0.0006(11)
C007 0.0117(13) 0.0101(13) 0.0105(13) 0.0015(10) -0.0017(11) 0.0021(11)
O008 0.0346(14) 0.0333(14) 0.037(2) -0.0123(14) 0.0176(12) -0.0078(17)
C009 0.0198(15) 0.0157(14) 0.0184(14) 0.0021(13) 0.0025(14) 0.0088(12)
C00A 0.0230(15) 0.0230(15) 0.0160(19) 0.0048(13) 0.0048(13) 0.007(2)
N00B 0.0098(10) 0.0106(11) 0.0073(9) -0.0012(10) 0.0008(8) 0.0005(10)
C00D 0.0231(15) 0.0231(15) 0.016(2) -0.0039(14) -0.0039(14) 0.002(2)
C00E 0.0082(13) 0.0149(19) 0.0130(14) -0.0006(12) 0.0024(11) 0.0023(11)
N00F 0.0152(10) 0.0152(10) 0.0125(15) 0.0030(15) 0.0030(15) 0.0060(13)
O00G 0.067(2) 0.067(2) 0.036(3) 0.006(2) -0.006(2) 0.011(3)
C3 0.075(6) 0.075(6) 0.024(5) 0.000 0.000 -0.010(7)
N4 0.030(2) 0.030(2) 0.026(4) 0.000 0.000 -0.006(3)
C1AA 0.027(6) 0.158(17) 0.098(11) -0.031(11) -0.012(7) -0.007(8)
C1 0.068(8) 0.068(8) 0.052(10) 0.008(5) -0.008(5) 0.036(10)

loop_
_atom_type_symbol
_atom_type_description
_atom_type_scat_dispersion_real
_atom_type_scat_dispersion_imag
_atom_type_scat_source
C C 0.0033 0.0016 'International Tables Vol C Tables 4.2.6.8 and 6.1.1.4'
H H 0.0000 0.0000 'International Tables Vol C Tables 4.2.6.8 and 6.1.1.4'
Cl Cl 0.1484 0.1585 'International Tables Vol C Tables 4.2.6.8 and 6.1.1.4'
Ho Ho -0.2175 4.6783 'International Tables Vol C Tables 4.2.6.8 and 6.1.1.4'
N N 0.0061 0.0033 'International Tables Vol C Tables 4.2.6.8 and 6.1.1.4'
O O 0.0106 0.0060 'International Tables Vol C Tables 4.2.6.8 and 6.1.1.4'

loop_
_geom_angle_atom_site_label_1
_geom_angle_atom_site_label_2
_geom_angle_atom_site_label_3
_geom_angle
_geom_angle_site_symmetry_1
_geom_angle_site_symmetry_3
_geom_angle_publ_flag
O003 Ho01 O003 77.82(5) 2_665 4_565 ?
O003 Ho01 O003 125.31(11) 4_565 3_655 ?
O003 Ho01 O003 77.82(5) 2_665 3_655 ?
O003 Ho01 O003 77.82(5) 4_565 . ?
O003 Ho01 O003 125.31(11) 2_665 . ?
O003 Ho01 O003 77.82(5) 3_655 . ?
O003 Ho01 N00B 158.08(8) . 2_665 ?
O003 Ho01 N00B 158.08(8) 3_655 4_565 ?
O003 Ho01 N00B 88.75(8) . 3_655 ?
O003 Ho01 N00B 67.07(7) 4_565 4_565 ?
O003 Ho01 N00B 124.04(8) . 4_565 ?
O003 Ho01 N00B 158.07(8) 2_665 . ?
O003 Ho01 N00B 124.04(8) 2_665 3_655 ?
O003 Ho01 N00B 88.75(8) 3_655 2_665 ?
O003 Ho01 N00B 158.08(8) 4_565 3_655 ?
O003 Ho01 N00B 67.07(8) . . ?
O003 Ho01 N00B 124.04(8) 3_655 . ?
O003 Ho01 N00B 88.75(8) 4_565 . ?
O003 Ho01 N00B 67.07(8) 2_665 2_665 ?
O003 Ho01 N00B 88.75(8) 2_665 4_565 ?
O003 Ho01 N00B 124.04(8) 4_565 2_665 ?
O003 Ho01 N00B 67.07(7) 3_655 3_655 ?
N00B Ho01 N00B 69.95(5) 3_655 2_665 ?
N00B Ho01 N00B 69.94(5) 4_565 . ?
N00B Ho01 N00B 108.31(11) 3_655 4_565 ?
N00B Ho01 N00B 108.31(11) 2_665 . ?
N00B Ho01 N00B 69.95(5) 2_665 4_565 ?
N00B Ho01 N00B 69.95(5) 3_655 . ?
C005 O003 Ho01 120.1(2) . . ?
O003 C005 C00E 116.7(3) . . ?
O004 C005 O003 125.4(3) . . ?
O004 C005 C00E 118.0(3) . . ?
N00B C006 C007 111.0(2) . . ?
N00B C007 C006 111.7(2) 4_565 . ?
C006 N00B Ho01 112.43(17) . . ?
C006 N00B C007 109.9(2) . 3_655 ?
C007 N00B Ho01 110.80(17) 3_655 . ?
C00E N00B Ho01 104.59(18) . . ?
C00E N00B C006 110.8(2) . . ?
C00E N00B C007 108.2(2) . 3_655 ?
N00B C00E C005 112.4(3) . . ?
C009 N00F C009 108.1(3) . 8_455 ?
C009 N00F C00A 109.8(2) . . ?
C009 N00F C00A 109.8(2) 8_455 . ?
C00D N00F C009 109.9(2) . 8_455 ?
C00D N00F C009 109.9(2) . . ?
C00D N00F C00A 109.2(4) . . ?
C3 N4 C1 114.4(7) . . ?
C3 N4 C1 114.4(7) . 2_565 ?
C1AA N4 C3 105.9(8) 8_455 . ?
C1AA N4 C3 105.9(8) . . ?
C1AA N4 C3 105.9(8) 2_565 . ?
C1AA N4 C3 105.9(8) 7 . ?
C1AA N4 C1AA 118.6(17) 7 . ?
C1AA N4 C1AA 118.6(17) 8_455 2_565 ?
C1AA N4 C1AA 51.1(16) 7 2_565 ?
C1AA N4 C1AA 51.1(16) 8_455 . ?
C1AA N4 C1AA 148.3(16) 8_455 7 ?
C1AA N4 C1AA 148.3(16) 2_565 . ?
C1AA N4 C1 106.2(8) 8_455 . ?
C1AA N4 C1 106.2(8) . 2_565 ?
C1AA N4 C1 59.6(8) . . ?
C1AA N4 C1 59.6(8) 8_455 2_565 ?
C1AA N4 C1 106.2(8) 2_565 . ?
C1AA N4 C1 59.6(8) 2_565 2_565 ?
C1AA N4 C1 59.6(8) 7 . ?
C1AA N4 C1 106.2(8) 7 2_565 ?
C1 N4 C1 131.2(14) . 2_565 ?
N4 C1AA C1 64.7(9) . . ?
C1AA C1AA N4 64.5(8) 8_455 . ?
C1AA C1AA C1 122.8(8) 8_455 . ?
C1AA C1 N4 55.7(7) 7 . ?
C1AA C1 N4 55.7(7) . . ?
C1AA C1 C1AA 110.8(14) 7 . ?

loop_
_geom_bond_atom_site_label_1
_geom_bond_atom_site_label_2
_geom_bond_distance
_geom_bond_site_symmetry_2
_geom_bond_publ_flag
Ho01 O003 2.300(2) 2_665 ?
Ho01 O003 2.300(2) 4_565 ?
Ho01 O003 2.300(2) 3_655 ?
Ho01 O003 2.300(2) . ?
Ho01 N00B 2.547(2) 3_655 ?
Ho01 N00B 2.547(2) 4_565 ?
Ho01 N00B 2.547(2) . ?
Ho01 N00B 2.547(2) 2_665 ?
O003 C005 1.277(4) . ?
O004 C005 1.238(4) . ?
C005 C00E 1.521(5) . ?
C006 C007 1.518(4) . ?
C006 N00B 1.484(4) . ?
C007 N00B 1.492(4) 4_565 ?
C009 N00F 1.495(4) . ?
C00A N00F 1.496(6) . ?
N00B C00E 1.482(4) . ?
C00D N00F 1.488(6) . ?
C3 N4 1.517(16) . ?
N4 C1AA 1.430(14) 8_455 ?
N4 C1AA 1.430(14) 7 ?
N4 C1AA 1.430(14) 2_565 ?
N4 C1AA 1.431(14) . ?
N4 C1 1.566(16) . ?
N4 C1 1.566(16) 2_565 ?
C1AA C1AA 1.23(3) 8_455 ?
C1AA C1 1.49(2) . ?
